data_4122697
loop_
_publ_author_name
'Bian, Zhiguo'
'Marvin, Christopher C.'
'Pettersson, Martin'
'Martin, Stephen F.'

_publ_section_title
;
 Enantioselective Total Syntheses of Citrinadins A and B. Stereochemical
 Revision of Their Assigned Structures.
;
_journal_issue 40
_journal_name_full 'Journal of the American Chemical Society'
_journal_page_first 14184
_journal_paper_doi 10.1021/ja5074646
_journal_volume 136
_journal_year 2014
_chemical_formula_moiety 'C23 H32 N3 O3 Br, 1/2 C H2 Cl2'
_chemical_formula_sum 'C23.5 H33 Br Cl N3 O3'
_chemical_formula_weight 520.89
_chemical_name_systematic
;
 ?
;
_space_group_IT_number 2
_symmetry_cell_setting triclinic
_symmetry_space_group_name_Hall '-P 1'
_symmetry_space_group_name_H-M 'P -1'
_atom_sites_solution_hydrogens geom
_atom_sites_solution_primary direct
_atom_sites_solution_secondary difmap
_audit_creation_method SHELXL-97
_cell_angle_alpha 114.423(9)
_cell_angle_beta 90.610(8)
_cell_angle_gamma 101.279(7)
_cell_formula_units_Z 2
_cell_length_a 9.951(3)
_cell_length_b 10.858(4)
_cell_length_c 12.328(3)
_cell_measurement_reflns_used 12517
_cell_measurement_temperature 153(2)
_cell_measurement_theta_max 27.5
_cell_measurement_theta_min 3.0
_cell_volume 1183.1(6)
_computing_cell_refinement 'CrystalClear (Rigaku Inc., 2008)'
_computing_data_collection 'CrystalClear (Rigaku Inc., 2008)'
_computing_data_reduction 'CrystalClear (Rigaku Inc., 2008)'
_computing_molecular_graphics 'XP SHELXTL/PC, Siemens Analytical'
_computing_structure_refinement 'XL SHELXTL/PC, Siemens Analytical'
_computing_structure_solution
;

SIR97 - Altomare A., Burla M.C., Camalli M., Cascarano G.L., Giacovazzo C., 
Guagliardi A., Moliterni A.G.G., Polidori G.,Spagna R.
;
_diffrn_ambient_temperature 153(2)
_diffrn_measured_fraction_theta_full 0.994
_diffrn_measured_fraction_theta_max 0.994
_diffrn_measurement_device_type 'Rigaku SCX-Mini with Mercury CCD'
_diffrn_measurement_method \w-scans
_diffrn_radiation_monochromator graphite
_diffrn_radiation_source 'fine-focus sealed tube'
_diffrn_radiation_type MoK\a
_diffrn_radiation_wavelength 0.71075
_diffrn_reflns_av_R_equivalents 0.0000
_diffrn_reflns_av_sigmaI/netI 0.0563
_diffrn_reflns_limit_h_max 12
_diffrn_reflns_limit_h_min -12
_diffrn_reflns_limit_k_max 12
_diffrn_reflns_limit_k_min -14
_diffrn_reflns_limit_l_max 16
_diffrn_reflns_limit_l_min 0
_diffrn_reflns_number 5382
_diffrn_reflns_theta_full 27.49
_diffrn_reflns_theta_max 27.49
_diffrn_reflns_theta_min 3.18
_exptl_absorpt_coefficient_mu 1.881
_exptl_absorpt_correction_T_max 1.00
_exptl_absorpt_correction_T_min 0.743
_exptl_absorpt_correction_type multi-scan
_exptl_absorpt_process_details
;
Abscor. T. Higashi (2001). The Rigaku Corporation, Tokyo, Japan.
;
_exptl_crystal_colour colorless
_exptl_crystal_density_diffrn 1.462
_exptl_crystal_density_method 'not measured'
_exptl_crystal_description prisms
_exptl_crystal_F_000 542
_exptl_crystal_size_max 0.34
_exptl_crystal_size_mid 0.14
_exptl_crystal_size_min 0.10
_platon_squeeze_details
;
;
_refine_diff_density_max 0.783
_refine_diff_density_min -0.462
_refine_diff_density_rms 0.095
_refine_ls_extinction_method none
_refine_ls_goodness_of_fit_ref 1.055
_refine_ls_hydrogen_treatment mixed
_refine_ls_matrix_type full
_refine_ls_number_parameters 283
_refine_ls_number_reflns 5382
_refine_ls_number_restraints 0
_refine_ls_restrained_S_all 1.055
_refine_ls_R_factor_all 0.0590
_refine_ls_R_factor_gt 0.0479
_refine_ls_shift/su_max 0.001
_refine_ls_shift/su_mean 0.000
_refine_ls_structure_factor_coef Fsqd
_refine_ls_weighting_details 'calc w=1/[\s^2^(Fo^2^)+(0.0658P)^2^+0.5349P] where P=(Fo^2^+2Fc^2^)/3'
_refine_ls_weighting_scheme calc
_refine_ls_wR_factor_gt 0.1218
_refine_ls_wR_factor_ref 0.1270
_reflns_number_gt 4473
_reflns_number_total 5382
_reflns_threshold_expression >2sigma(I)
_cod_data_source_file ja5074646_si_005.cif
_cod_data_source_block shelxl
_cod_depositor_comments
;
The following automatic conversions were performed:

'_symmetry_cell_setting' value 'Triclinic' changed to 'triclinic'
according to
/home/saulius/struct/COD-crude-data--automatic-downloads/rss-feeds/ACS/lib/dictionaries/cif_core.dic
dictionary named 'cif_core.dic' version 2.4.2 from 2011-04-26.

Automatic conversion script
Id: cif_fix_values 2281 2013-09-26 08:29:07Z andrius 

 Adding full bibliography for 4122695--4122702.cif.
;
_cod_original_sg_symbol_H-M P-1
_cod_original_formula_sum 'C23.50 H33 Br Cl N3 O3'
_cod_database_code 4122697

loop_
_symmetry_equiv_pos_as_xyz
'x, y, z'
'-x, -y, -z'

loop_
_atom_site_label
_atom_site_type_symbol
_atom_site_fract_x
_atom_site_fract_y
_atom_site_fract_z
_atom_site_U_iso_or_equiv
_atom_site_adp_type
_atom_site_occupancy
_atom_site_symmetry_multiplicity
_atom_site_calc_flag
_atom_site_refinement_flags
Br1 Br 1.18702(3) 0.83636(3) 0.82295(2) 0.03583(12) Uani 1 1 d .
N1 N 0.9701(2) 0.6751(2) 0.58539(18) 0.0196(4) Uani 1 1 d .
H1 H 1.0383 0.6358 0.5894 0.023 Uiso 1 1 calc R
N2 N 0.3487(2) 0.6183(2) 0.26801(17) 0.0169(4) Uani 1 1 d .
N3 N 0.5069(2) 0.8206(2) 0.48776(18) 0.0185(4) Uani 1 1 d .
O1 O 0.84556(18) 0.50112(17) 0.41501(15) 0.0224(4) Uani 1 1 d .
O2 O 0.65578(17) 0.54225(16) 0.26071(14) 0.0167(3) Uani 1 1 d .
H2 H 0.7116 0.5223 0.2991 0.025 Uiso 1 1 calc R
O3 O 0.23118(19) 0.47048(19) -0.04620(15) 0.0255(4) Uani 1 1 d .
H3 H 0.2697 0.4771 -0.1044 0.038 Uiso 1 1 calc R
C1 C 0.8662(2) 0.6194(2) 0.4966(2) 0.0173(5) Uani 1 1 d .
C2 C 0.7752(2) 0.7243(2) 0.5133(2) 0.0159(5) Uani 1 1 d .
C3 C 0.8379(2) 0.8376(2) 0.6342(2) 0.0171(5) Uani 1 1 d .
C4 C 0.7976(3) 0.9563(3) 0.7105(2) 0.0246(5) Uani 1 1 d .
H4 H 0.7173 0.9792 0.6887 0.030 Uiso 1 1 calc R
C5 C 0.8759(3) 1.0418(3) 0.8195(2) 0.0295(6) Uani 1 1 d .
H5 H 0.8484 1.1235 0.8718 0.035 Uiso 1 1 calc R
C6 C 0.9937(3) 1.0096(3) 0.8531(2) 0.0275(6) Uani 1 1 d .
H6 H 1.0472 1.0700 0.9271 0.033 Uiso 1 1 calc R
C7 C 1.0328(3) 0.8893(3) 0.7784(2) 0.0221(5) Uani 1 1 d .
C8 C 0.9544(2) 0.8046(2) 0.6706(2) 0.0180(5) Uani 1 1 d .
C9 C 0.7822(2) 0.7701(2) 0.4042(2) 0.0166(5) Uani 1 1 d .
C10 C 0.6424(2) 0.6838(2) 0.3297(2) 0.0151(5) Uani 1 1 d .
C11 C 0.5826(2) 0.7243(2) 0.2389(2) 0.0155(4) Uani 1 1 d .
H11A H 0.6472 0.7196 0.1775 0.019 Uiso 1 1 calc R
H11B H 0.5712 0.8211 0.2795 0.019 Uiso 1 1 calc R
C12 C 0.4416(2) 0.6273(2) 0.1775(2) 0.0162(5) Uani 1 1 d .
H12 H 0.4554 0.5327 0.1251 0.019 Uiso 1 1 calc R
C13 C 0.3776(3) 0.6851(3) 0.1012(2) 0.0194(5) Uani 1 1 d .
H13A H 0.4373 0.6844 0.0373 0.023 Uiso 1 1 calc R
H13B H 0.3748 0.7828 0.1519 0.023 Uiso 1 1 calc R
C14 C 0.2324(3) 0.6051(3) 0.0435(2) 0.0210(5) Uani 1 1 d .
H14 H 0.1921 0.6578 0.0064 0.025 Uiso 1 1 calc R
C15 C 0.1441(3) 0.5919(3) 0.1397(2) 0.0238(5) Uani 1 1 d .
H15A H 0.0531 0.5311 0.1010 0.029 Uiso 1 1 calc R
H15B H 0.1289 0.6845 0.1929 0.029 Uiso 1 1 calc R
C16 C 0.2088(2) 0.5326(3) 0.2160(2) 0.0216(5) Uani 1 1 d .
H16 H 0.1524 0.5457 0.2850 0.026 Uiso 1 1 calc R
C17 C 0.4072(2) 0.5738(3) 0.3519(2) 0.0175(5) Uani 1 1 d .
H17A H 0.4300 0.4823 0.3075 0.021 Uiso 1 1 calc R
H17B H 0.3394 0.5652 0.4080 0.021 Uiso 1 1 calc R
C18 C 0.5376(2) 0.6820(2) 0.4217(2) 0.0149(5) Uani 1 1 d .
C19 C 0.6219(2) 0.6505(2) 0.5081(2) 0.0169(5) Uani 1 1 d .
H19A H 0.6131 0.5493 0.4788 0.020 Uiso 1 1 calc R
H19B H 0.5892 0.6865 0.5886 0.020 Uiso 1 1 calc R
C20 C 0.7961(3) 0.9275(2) 0.4465(2) 0.0209(5) Uani 1 1 d .
H20A H 0.8799 0.9777 0.5019 0.031 Uiso 1 1 calc R
H20B H 0.7157 0.9550 0.4874 0.031 Uiso 1 1 calc R
H20C H 0.8017 0.9499 0.3772 0.031 Uiso 1 1 calc R
C21 C 0.9067(2) 0.7368(3) 0.3333(2) 0.0209(5) Uani 1 1 d .
H21A H 0.9050 0.7648 0.2674 0.031 Uiso 1 1 calc R
H21B H 0.9025 0.6369 0.3009 0.031 Uiso 1 1 calc R
H21C H 0.9920 0.7873 0.3866 0.031 Uiso 1 1 calc R
C22 C 0.2000(3) 0.3768(3) 0.1504(3) 0.0310(6) Uani 1 1 d .
H22A H 0.2588 0.3588 0.0847 0.046 Uiso 1 1 calc R
H22B H 0.1045 0.3290 0.1180 0.046 Uiso 1 1 calc R
H22C H 0.2312 0.3428 0.2063 0.046 Uiso 1 1 calc R
C23 C 0.4103(3) 0.8284(3) 0.5777(3) 0.0299(6) Uani 1 1 d .
H23A H 0.3218 0.7653 0.5386 0.045 Uiso 1 1 calc R
H23B H 0.3971 0.9235 0.6180 0.045 Uiso 1 1 calc R
H23C H 0.4475 0.8018 0.6367 0.045 Uiso 1 1 calc R
H3N H 0.478(3) 0.848(3) 0.436(3) 0.025(8) Uiso 1 1 d .

loop_
_atom_site_aniso_label
_atom_site_aniso_U_11
_atom_site_aniso_U_22
_atom_site_aniso_U_33
_atom_site_aniso_U_23
_atom_site_aniso_U_13
_atom_site_aniso_U_12
Br1 0.02575(17) 0.0497(2) 0.02463(17) 0.00684(13) -0.00772(11) 0.01263(13)
N1 0.0171(10) 0.0200(10) 0.0188(10) 0.0031(8) -0.0021(8) 0.0096(8)
N2 0.0124(9) 0.0242(10) 0.0168(10) 0.0108(8) 0.0018(7) 0.0052(8)
N3 0.0211(11) 0.0213(11) 0.0175(10) 0.0096(9) 0.0053(8) 0.0114(8)
O1 0.0243(9) 0.0165(8) 0.0227(9) 0.0023(7) -0.0042(7) 0.0099(7)
O2 0.0167(8) 0.0156(8) 0.0184(8) 0.0064(7) 0.0006(6) 0.0068(6)
O3 0.0289(10) 0.0275(10) 0.0162(9) 0.0052(7) 0.0040(7) 0.0067(8)
C1 0.0163(11) 0.0179(11) 0.0195(12) 0.0084(10) 0.0007(9) 0.0068(9)
C2 0.0145(11) 0.0167(11) 0.0181(11) 0.0075(9) 0.0000(9) 0.0064(9)
C3 0.0180(12) 0.0177(11) 0.0167(11) 0.0076(9) 0.0014(9) 0.0056(9)
C4 0.0297(14) 0.0245(13) 0.0219(13) 0.0088(11) 0.0028(10) 0.0132(11)
C5 0.0421(17) 0.0220(13) 0.0206(13) 0.0033(11) 0.0050(11) 0.0119(12)
C6 0.0336(15) 0.0241(13) 0.0167(12) 0.0037(10) -0.0022(10) -0.0001(11)
C7 0.0207(12) 0.0259(13) 0.0183(12) 0.0088(10) -0.0008(9) 0.0035(10)
C8 0.0184(12) 0.0181(11) 0.0158(11) 0.0056(9) 0.0015(9) 0.0041(9)
C9 0.0149(11) 0.0183(11) 0.0176(11) 0.0083(9) 0.0018(9) 0.0042(9)
C10 0.0154(11) 0.0140(11) 0.0163(11) 0.0060(9) 0.0013(9) 0.0054(9)
C11 0.0156(11) 0.0160(11) 0.0166(11) 0.0086(9) 0.0018(9) 0.0037(9)
C12 0.0137(11) 0.0207(11) 0.0167(11) 0.0094(9) 0.0026(9) 0.0060(9)
C13 0.0200(12) 0.0235(12) 0.0176(12) 0.0109(10) 0.0017(9) 0.0061(10)
C14 0.0198(12) 0.0279(13) 0.0168(12) 0.0091(10) 0.0011(9) 0.0093(10)
C15 0.0164(12) 0.0379(15) 0.0194(12) 0.0128(11) 0.0024(9) 0.0098(11)
C16 0.0136(11) 0.0330(14) 0.0182(12) 0.0118(11) 0.0012(9) 0.0028(10)
C17 0.0167(12) 0.0205(11) 0.0182(12) 0.0114(10) 0.0018(9) 0.0031(9)
C18 0.0149(11) 0.0182(11) 0.0152(11) 0.0090(9) 0.0027(9) 0.0069(9)
C19 0.0147(11) 0.0208(12) 0.0185(12) 0.0111(10) 0.0017(9) 0.0050(9)
C20 0.0198(12) 0.0171(12) 0.0245(13) 0.0091(10) -0.0014(10) 0.0009(9)
C21 0.0131(11) 0.0258(13) 0.0242(13) 0.0111(10) 0.0027(9) 0.0041(10)
C22 0.0268(14) 0.0307(15) 0.0340(15) 0.0179(13) -0.0052(11) -0.0061(11)
C23 0.0344(16) 0.0334(15) 0.0269(14) 0.0129(12) 0.0152(12) 0.0173(12)

loop_
_atom_type_symbol
_atom_type_description
_atom_type_scat_dispersion_real
_atom_type_scat_dispersion_imag
_atom_type_scat_source
C C 0.0033 0.0016 'International Tables Vol C Tables 4.2.6.8 and 6.1.1.4'
H H 0.0000 0.0000 'International Tables Vol C Tables 4.2.6.8 and 6.1.1.4'
N N 0.0061 0.0033 'International Tables Vol C Tables 4.2.6.8 and 6.1.1.4'
O O 0.0106 0.0060 'International Tables Vol C Tables 4.2.6.8 and 6.1.1.4'
Br Br -0.2901 2.4595 'International Tables Vol C Tables 4.2.6.8 and 6.1.1.4'
Cl Cl 0.1484 0.1585 'International Tables Vol C Tables 4.2.6.8 and 6.1.1.4'

loop_
_geom_angle_atom_site_label_1
_geom_angle_atom_site_label_2
_geom_angle_atom_site_label_3
_geom_angle
C1 N1 C8 110.52(19)
C1 N1 H1 124.7
C8 N1 H1 124.7
C17 N2 C12 113.27(18)
C17 N2 C16 110.46(19)
C12 N2 C16 113.70(18)
C23 N3 C18 114.7(2)
C23 N3 H3N 111(2)
C18 N3 H3N 109(2)
C10 O2 H2 109.5
C14 O3 H3 109.5
O1 C1 N1 125.2(2)
O1 C1 C2 125.0(2)
N1 C1 C2 109.85(19)
C3 C2 C1 100.54(18)
C3 C2 C19 115.45(19)
C1 C2 C19 108.25(19)
C3 C2 C9 115.25(19)
C1 C2 C9 110.71(18)
C19 C2 C9 106.40(18)
C4 C3 C8 118.8(2)
C4 C3 C2 132.1(2)
C8 C3 C2 109.0(2)
C3 C4 C5 119.4(2)
C3 C4 H4 120.3
C5 C4 H4 120.3
C4 C5 C6 121.1(2)
C4 C5 H5 119.5
C6 C5 H5 119.5
C7 C6 C5 119.8(2)
C7 C6 H6 120.1
C5 C6 H6 120.1
C8 C7 C6 118.8(2)
C8 C7 Br1 119.63(19)
C6 C7 Br1 121.5(2)
C7 C8 C3 122.0(2)
C7 C8 N1 128.3(2)
C3 C8 N1 109.6(2)
C21 C9 C20 105.06(19)
C21 C9 C10 112.91(19)
C20 C9 C10 112.72(19)
C21 C9 C2 112.80(19)
C20 C9 C2 112.85(19)
C10 C9 C2 100.79(18)
O2 C10 C11 104.60(18)
O2 C10 C9 108.63(17)
C11 C10 C9 119.71(19)
O2 C10 C18 107.68(17)
C11 C10 C18 109.62(18)
C9 C10 C18 106.11(18)
C10 C11 C12 111.20(18)
C10 C11 H11A 109.4
C12 C11 H11A 109.4
C10 C11 H11B 109.4
C12 C11 H11B 109.4
H11A C11 H11B 108.0
N2 C12 C13 109.50(19)
N2 C12 C11 110.52(18)
C13 C12 C11 108.70(19)
N2 C12 H12 109.4
C13 C12 H12 109.4
C11 C12 H12 109.4
C12 C13 C14 113.9(2)
C12 C13 H13A 108.8
C14 C13 H13A 108.8
C12 C13 H13B 108.8
C14 C13 H13B 108.8
H13A C13 H13B 107.7
O3 C14 C15 109.0(2)
O3 C14 C13 112.1(2)
C15 C14 C13 109.0(2)
O3 C14 H14 108.9
C15 C14 H14 108.9
C13 C14 H14 108.9
C14 C15 C16 113.2(2)
C14 C15 H15A 108.9
C16 C15 H15A 108.9
C14 C15 H15B 108.9
C16 C15 H15B 108.9
H15A C15 H15B 107.7
N2 C16 C22 115.3(2)
N2 C16 C15 109.2(2)
C22 C16 C15 113.2(2)
N2 C16 H16 106.2
C22 C16 H16 106.2
C15 C16 H16 106.2
N2 C17 C18 108.55(19)
N2 C17 H17A 110.0
C18 C17 H17A 110.0
N2 C17 H17B 110.0
C18 C17 H17B 110.0
H17A C17 H17B 108.4
N3 C18 C19 108.55(19)
N3 C18 C17 111.18(19)
C19 C18 C17 117.32(19)
N3 C18 C10 111.26(18)
C19 C18 C10 100.77(18)
C17 C18 C10 107.29(18)
C18 C19 C2 106.53(18)
C18 C19 H19A 110.4
C2 C19 H19A 110.4
C18 C19 H19B 110.4
C2 C19 H19B 110.4
H19A C19 H19B 108.6
C9 C20 H20A 109.5
C9 C20 H20B 109.5
H20A C20 H20B 109.5
C9 C20 H20C 109.5
H20A C20 H20C 109.5
H20B C20 H20C 109.5
C9 C21 H21A 109.5
C9 C21 H21B 109.5
H21A C21 H21B 109.5
C9 C21 H21C 109.5
H21A C21 H21C 109.5
H21B C21 H21C 109.5
C16 C22 H22A 109.5
C16 C22 H22B 109.5
H22A C22 H22B 109.5
C16 C22 H22C 109.5
H22A C22 H22C 109.5
H22B C22 H22C 109.5
N3 C23 H23A 109.5
N3 C23 H23B 109.5
H23A C23 H23B 109.5
N3 C23 H23C 109.5
H23A C23 H23C 109.5
H23B C23 H23C 109.5

loop_
_geom_bond_atom_site_label_1
_geom_bond_atom_site_label_2
_geom_bond_distance
Br1 C7 1.891(3)
N1 C1 1.348(3)
N1 C8 1.405(3)
N1 H1 0.8800
N2 C17 1.467(3)
N2 C12 1.479(3)
N2 C16 1.482(3)
N3 C23 1.461(3)
N3 C18 1.481(3)
N3 H3N 0.87(3)
O1 C1 1.236(3)
O2 C10 1.450(3)
O2 H2 0.8400
O3 C14 1.419(3)
O3 H3 0.8400
C1 C2 1.541(3)
C2 C3 1.513(3)
C2 C19 1.565(3)
C2 C9 1.613(3)
C3 C4 1.384(3)
C3 C8 1.399(3)
C4 C5 1.392(4)
C4 H4 0.9500
C5 C6 1.393(4)
C5 H5 0.9500
C6 C7 1.385(4)
C6 H6 0.9500
C7 C8 1.381(3)
C9 C21 1.539(3)
C9 C20 1.543(3)
C9 C10 1.551(3)
C10 C11 1.515(3)
C10 C18 1.552(3)
C11 C12 1.546(3)
C11 H11A 0.9900
C11 H11B 0.9900
C12 C13 1.522(3)
C12 H12 1.0000
C13 C14 1.525(3)
C13 H13A 0.9900
C13 H13B 0.9900
C14 C15 1.521(3)
C14 H14 1.0000
C15 C16 1.538(3)
C15 H15A 0.9900
C15 H15B 0.9900
C16 C22 1.527(4)
C16 H16 1.0000
C17 C18 1.533(3)
C17 H17A 0.9900
C17 H17B 0.9900
C18 C19 1.532(3)
C19 H19A 0.9900
C19 H19B 0.9900
C20 H20A 0.9800
C20 H20B 0.9800
C20 H20C 0.9800
C21 H21A 0.9800
C21 H21B 0.9800
C21 H21C 0.9800
C22 H22A 0.9800
C22 H22B 0.9800
C22 H22C 0.9800
C23 H23A 0.9800
C23 H23B 0.9800
C23 H23C 0.9800

loop_
_geom_hbond_atom_site_label_D
_geom_hbond_atom_site_label_H
_geom_hbond_atom_site_label_A
_geom_hbond_distance_DH
_geom_hbond_distance_HA
_geom_hbond_distance_DA
_geom_hbond_angle_DHA
_geom_hbond_site_symmetry_A
N1 H1 O1 0.88 2.04 2.897(3) 165 2_766
O2 H2 O1 0.84 2.06 2.888(2) 171 .
O3 H3 O2 0.84 2.02 2.846(2) 170 2_665

loop_
_geom_torsion_atom_site_label_1
_geom_torsion_atom_site_label_2
_geom_torsion_atom_site_label_3
_geom_torsion_atom_site_label_4
_geom_torsion
C8 N1 C1 O1 -173.1(2)
C8 N1 C1 C2 5.9(3)
O1 C1 C2 C3 172.1(2)
N1 C1 C2 C3 -6.9(2)
O1 C1 C2 C19 50.7(3)
N1 C1 C2 C19 -128.3(2)
O1 C1 C2 C9 -65.6(3)
N1 C1 C2 C9 115.4(2)
C1 C2 C3 C4 -171.5(3)
C19 C2 C3 C4 -55.3(3)
C9 C2 C3 C4 69.5(3)
C1 C2 C3 C8 5.5(2)
C19 C2 C3 C8 121.7(2)
C9 C2 C3 C8 -113.5(2)
C8 C3 C4 C5 1.9(4)
C2 C3 C4 C5 178.7(3)
C3 C4 C5 C6 -0.2(4)
C4 C5 C6 C7 -1.4(4)
C5 C6 C7 C8 1.1(4)
C5 C6 C7 Br1 -177.1(2)
C6 C7 C8 C3 0.7(4)
Br1 C7 C8 C3 178.90(19)
C6 C7 C8 N1 -175.8(2)
Br1 C7 C8 N1 2.4(4)
C4 C3 C8 C7 -2.2(4)
C2 C3 C8 C7 -179.7(2)
C4 C3 C8 N1 174.9(2)
C2 C3 C8 N1 -2.6(3)
C1 N1 C8 C7 174.7(2)
C1 N1 C8 C3 -2.1(3)
C3 C2 C9 C21 95.6(2)
C1 C2 C9 C21 -17.6(3)
C19 C2 C9 C21 -135.0(2)
C3 C2 C9 C20 -23.3(3)
C1 C2 C9 C20 -136.5(2)
C19 C2 C9 C20 106.1(2)
C3 C2 C9 C10 -143.75(19)
C1 C2 C9 C10 103.0(2)
C19 C2 C9 C10 -14.4(2)
C21 C9 C10 O2 41.7(2)
C20 C9 C10 O2 160.60(18)
C2 C9 C10 O2 -78.8(2)
C21 C9 C10 C11 -78.2(3)
C20 C9 C10 C11 40.7(3)
C2 C9 C10 C11 161.24(19)
C21 C9 C10 C18 157.27(19)
C20 C9 C10 C18 -83.9(2)
C2 C9 C10 C18 36.7(2)
O2 C10 C11 C12 59.7(2)
C9 C10 C11 C12 -178.42(19)
C18 C10 C11 C12 -55.6(2)
C17 N2 C12 C13 -175.45(19)
C16 N2 C12 C13 57.4(3)
C17 N2 C12 C11 -55.7(2)
C16 N2 C12 C11 177.09(19)
C10 C11 C12 N2 51.8(2)
C10 C11 C12 C13 171.96(18)
N2 C12 C13 C14 -54.5(3)
C11 C12 C13 C14 -175.32(19)
C12 C13 C14 O3 -68.5(3)
C12 C13 C14 C15 52.2(3)
O3 C14 C15 C16 70.3(3)
C13 C14 C15 C16 -52.3(3)
C17 N2 C16 C22 -57.7(3)
C12 N2 C16 C22 71.0(3)
C17 N2 C16 C15 173.70(19)
C12 N2 C16 C15 -57.7(3)
C14 C15 C16 N2 55.1(3)
C14 C15 C16 C22 -74.6(3)
C12 N2 C17 C18 62.3(2)
C16 N2 C17 C18 -168.83(18)
C23 N3 C18 C19 -69.1(3)
C23 N3 C18 C17 61.4(3)
C23 N3 C18 C10 -179.1(2)
N2 C17 C18 N3 58.8(2)
N2 C17 C18 C19 -175.44(18)
N2 C17 C18 C10 -63.1(2)
O2 C10 C18 N3 -174.17(17)
C11 C10 C18 N3 -60.9(2)
C9 C10 C18 N3 69.7(2)
O2 C10 C18 C19 70.9(2)
C11 C10 C18 C19 -175.87(18)
C9 C10 C18 C19 -45.3(2)
O2 C10 C18 C17 -52.4(2)
C11 C10 C18 C17 60.9(2)
C9 C10 C18 C17 -168.54(18)
N3 C18 C19 C2 -82.5(2)
C17 C18 C19 C2 150.50(19)
C10 C18 C19 C2 34.5(2)
C3 C2 C19 C18 116.5(2)
C1 C2 C19 C18 -131.75(19)
C9 C2 C19 C18 -12.7(2)

loop_
_platon_squeeze_void_nr
_platon_squeeze_void_average_x
_platon_squeeze_void_average_y
_platon_squeeze_void_average_z
_platon_squeeze_void_volume
_platon_squeeze_void_count_electrons
_platon_squeeze_void_content
1 0.500 0.000 0.000 116 30 ' '
